data_4061353
_journal_name_full Organometallics
_journal_paper_doi 10.1021/om034177o
_journal_year 2004
_chemical_formula_sum 'C47 H52 B11 Br6 Cl12 Ir P2'
_chemical_formula_weight 1894.80
_space_group_IT_number 2
_symmetry_cell_setting triclinic
_symmetry_space_group_name_Hall '-P 1'
_symmetry_space_group_name_H-M 'P -1'
_cell_angle_alpha 78.7470(10)
_cell_angle_beta 88.0570(10)
_cell_angle_gamma 67.0470(10)
_cell_formula_units_Z 2
_cell_length_a 11.4280(2)
_cell_length_b 14.4554(3)
_cell_length_c 22.7656(6)
_cell_measurement_temperature 180(2)
_cell_volume 3392.75(13)
_diffrn_ambient_temperature 180(2)
_exptl_crystal_density_diffrn 1.855
_cod_database_code 4061353

loop_
_symmetry_equiv_pos_as_xyz
'x, y, z'
'-x, -y, -z'

loop_
_atom_site_label
_atom_site_type_symbol
_atom_site_fract_x
_atom_site_fract_y
_atom_site_fract_z
_atom_site_U_iso_or_equiv
_atom_site_adp_type
_atom_site_occupancy
_atom_site_symmetry_multiplicity
_atom_site_calc_flag
_atom_site_refinement_flags
_atom_site_disorder_assembly
_atom_site_disorder_group
Ir1 Ir 0.03116(3) 0.47100(3) 0.251762(16) 0.01970(14) Uani 1 1 d . . .
Br1 Br 0.14443(8) 0.79594(7) 0.20665(4) 0.0291(3) Uani 1 1 d . . .
Br2 Br 0.49306(9) 0.60255(7) 0.23861(5) 0.0363(3) Uani 1 1 d . . .
Br3 Br 0.36533(9) 0.84654(7) 0.30926(5) 0.0355(3) Uani 1 1 d . . .
Br4 Br 0.13834(10) 1.06620(7) 0.19428(5) 0.0452(3) Uani 1 1 d . . .
Br5 Br 0.11970(10) 0.96510(8) 0.05439(5) 0.0464(3) Uani 1 1 d . . .
Br6 Br 0.34436(10) 0.67804(8) 0.07914(5) 0.0453(3) Uani 1 1 d . . .
Cl1 Cl 0.5921(5) 0.3145(4) 0.3115(3) 0.1334(19) Uani 1 1 d . . .
Cl2 Cl 0.6760(6) 0.3357(5) 0.4219(3) 0.154(2) Uani 1 1 d . . .
Cl3 Cl 0.5027(4) 0.2374(3) 0.4245(2) 0.1033(15) Uani 1 1 d . . .
Cl4 Cl 0.6756(4) 1.0026(3) 0.3540(2) 0.0962(14) Uani 1 1 d . . .
Cl5 Cl 0.4089(4) 1.1049(3) 0.31652(17) 0.0950(14) Uani 1 1 d . . .
Cl6 Cl 0.4895(3) 0.9684(2) 0.42965(16) 0.0741(11) Uani 1 1 d . . .
Cl7 Cl -0.0049(3) 0.9062(3) 0.34481(16) 0.0741(10) Uani 1 1 d . . .
Cl8 Cl 0.1519(3) 0.9305(3) 0.43149(16) 0.0713(10) Uani 1 1 d . . .
Cl9 Cl -0.0580(4) 1.1065(3) 0.3695(2) 0.1102(16) Uani 1 1 d . . .
Cl10 Cl -0.2415(4) 1.1220(3) 0.20782(17) 0.0940(14) Uani 1 1 d . . .
Cl11 Cl -0.2446(4) 1.0587(3) 0.09650(17) 0.0871(12) Uani 1 1 d . . .
Cl12 Cl -0.2073(3) 0.9137(2) 0.20711(16) 0.0641(9) Uani 1 1 d . . .
P1 P 0.0271(2) 0.46911(17) 0.14762(10) 0.0208(5) Uani 1 1 d . . .
P2 P 0.0269(2) 0.47788(17) 0.35499(11) 0.0216(6) Uani 1 1 d . . .
C1 C -0.1553(9) 0.6017(6) 0.2287(5) 0.036(3) Uani 1 1 d . . .
H1A H -0.2171 0.5982 0.2571 0.044 Uiso 1 1 d R . .
H1B H -0.1834 0.6102 0.1885 0.044 Uiso 1 1 d R . .
C2 C -0.0668(8) 0.6401(6) 0.2399(4) 0.027(2) Uani 1 1 d . . .
H2A H -0.0672 0.6621 0.2767 0.032 Uiso 1 1 d R . .
H2B H -0.0333 0.6739 0.2080 0.032 Uiso 1 1 d R . .
C3 C 0.2135(8) 0.4977(7) 0.2339(4) 0.030(2) Uani 1 1 d . . .
H3A H 0.2101 0.5501 0.2541 0.036 Uiso 1 1 d R . .
H3B H 0.2330 0.5098 0.1929 0.036 Uiso 1 1 d R . .
C4 C 0.2462(8) 0.3987(7) 0.2648(5) 0.035(3) Uani 1 1 d . . .
H4A H 0.2880 0.3427 0.2453 0.042 Uiso 1 1 d R . .
H4B H 0.2654 0.3827 0.3067 0.042 Uiso 1 1 d R . .
C5 C 0.0452(9) 0.3083(6) 0.2654(4) 0.029(2) Uani 1 1 d . . .
C6 C -0.0776(8) 0.3693(6) 0.2772(4) 0.026(2) Uani 1 1 d . . .
C7 C 0.1805(8) 0.4060(6) 0.1169(4) 0.021(2) Uani 1 1 d . . .
C8 C 0.2587(8) 0.3046(7) 0.1414(4) 0.029(2) Uani 1 1 d . . .
H8 H 0.2290 0.2675 0.1733 0.035 Uiso 1 1 calc R . .
C9 C 0.3792(9) 0.2562(8) 0.1205(5) 0.036(3) Uani 1 1 d . . .
H9 H 0.4305 0.1871 0.1377 0.043 Uiso 1 1 calc R . .
C10 C 0.4225(9) 0.3098(8) 0.0747(5) 0.042(3) Uani 1 1 d . . .
H10 H 0.5046 0.2775 0.0604 0.050 Uiso 1 1 calc R . .
C11 C 0.3485(10) 0.4100(8) 0.0492(5) 0.041(3) Uani 1 1 d . . .
H11 H 0.3793 0.4463 0.0174 0.049 Uiso 1 1 calc R . .
C12 C 0.2277(9) 0.4577(7) 0.0702(4) 0.029(2) Uani 1 1 d . . .
H12 H 0.1768 0.5266 0.0524 0.035 Uiso 1 1 calc R . .
C13 C -0.0360(8) 0.5958(7) 0.0982(4) 0.025(2) Uani 1 1 d . . .
C14 C 0.0130(9) 0.6682(7) 0.1036(4) 0.027(2) Uani 1 1 d . . .
H14 H 0.0849 0.6492 0.1299 0.033 Uiso 1 1 calc R . .
C15 C -0.0422(9) 0.7687(7) 0.0708(4) 0.034(3) Uani 1 1 d . . .
H15 H -0.0086 0.8178 0.0750 0.041 Uiso 1 1 calc R . .
C16 C -0.1466(10) 0.7959(7) 0.0319(4) 0.035(3) Uani 1 1 d . . .
H16 H -0.1857 0.8642 0.0098 0.042 Uiso 1 1 calc R . .
C17 C -0.1923(9) 0.7254(7) 0.0255(4) 0.030(2) Uani 1 1 d . . .
H17 H -0.2626 0.7441 -0.0017 0.036 Uiso 1 1 calc R . .
C18 C -0.1390(8) 0.6269(7) 0.0578(4) 0.027(2) Uani 1 1 d . . .
H18 H -0.1733 0.5788 0.0524 0.033 Uiso 1 1 calc R . .
C19 C -0.0728(8) 0.4082(6) 0.1248(4) 0.023(2) Uani 1 1 d . . .
C20 C -0.0274(9) 0.3308(6) 0.0917(4) 0.028(2) Uani 1 1 d . . .
H20 H 0.0594 0.3061 0.0817 0.034 Uiso 1 1 calc R . .
C21 C -0.1077(11) 0.2892(8) 0.0729(5) 0.044(3) Uani 1 1 d . . .
H21 H -0.0742 0.2345 0.0518 0.053 Uiso 1 1 calc R . .
C22 C -0.2327(11) 0.3257(8) 0.0844(5) 0.046(3) Uani 1 1 d . . .
H22 H -0.2874 0.2983 0.0705 0.055 Uiso 1 1 calc R . .
C23 C -0.2814(10) 0.4058(8) 0.1176(5) 0.042(3) Uani 1 1 d . . .
H23 H -0.3693 0.4328 0.1256 0.050 Uiso 1 1 calc R . .
C24 C -0.2025(8) 0.4432(7) 0.1378(4) 0.026(2) Uani 1 1 d . . .
H24 H -0.2353 0.4945 0.1613 0.031 Uiso 1 1 calc R . .
C25 C -0.1221(8) 0.5677(6) 0.3773(4) 0.024(2) Uani 1 1 d . . .
C26 C -0.2367(8) 0.5580(7) 0.3660(4) 0.025(2) Uani 1 1 d . . .
H26 H -0.2345 0.5044 0.3470 0.031 Uiso 1 1 calc R . .
C27 C -0.3539(9) 0.6255(7) 0.3819(4) 0.031(2) Uani 1 1 d . . .
H27 H -0.4306 0.6176 0.3748 0.037 Uiso 1 1 calc R . .
C28 C -0.3541(10) 0.7042(7) 0.4085(4) 0.035(3) Uani 1 1 d . . .
H28 H -0.4330 0.7528 0.4178 0.043 Uiso 1 1 calc R . .
C29 C -0.2446(9) 0.7138(7) 0.4215(4) 0.033(3) Uani 1 1 d . . .
H29 H -0.2472 0.7661 0.4417 0.040 Uiso 1 1 calc R . .
C30 C -0.1280(9) 0.6465(7) 0.4052(4) 0.031(2) Uani 1 1 d . . .
H30 H -0.0521 0.6548 0.4133 0.037 Uiso 1 1 calc R . .
C31 C 0.0483(8) 0.3586(6) 0.4089(4) 0.023(2) Uani 1 1 d . . .
C32 C -0.0373(9) 0.3546(7) 0.4524(4) 0.027(2) Uani 1 1 d . . .
H32 H -0.1103 0.4143 0.4555 0.032 Uiso 1 1 calc R . .
C33 C -0.0164(9) 0.2636(7) 0.4915(4) 0.035(3) Uani 1 1 d . . .
H33 H -0.0764 0.2610 0.5210 0.042 Uiso 1 1 calc R . .
C34 C 0.0895(9) 0.1758(7) 0.4889(4) 0.034(3) Uani 1 1 d . . .
H34 H 0.1035 0.1136 0.5165 0.041 Uiso 1 1 calc R . .
C35 C 0.1738(9) 0.1810(7) 0.4455(5) 0.036(3) Uani 1 1 d . . .
H35 H 0.2465 0.1211 0.4425 0.043 Uiso 1 1 calc R . .
C36 C 0.1556(8) 0.2702(7) 0.4066(4) 0.031(2) Uani 1 1 d . . .
H36 H 0.2167 0.2722 0.3776 0.037 Uiso 1 1 calc R . .
C37 C 0.1437(8) 0.5179(6) 0.3833(4) 0.023(2) Uani 1 1 d . . .
C38 C 0.2177(8) 0.4636(7) 0.4355(4) 0.029(2) Uani 1 1 d . . .
H38 H 0.2096 0.4030 0.4565 0.035 Uiso 1 1 calc R . .
C39 C 0.3046(10) 0.4974(8) 0.4575(5) 0.041(3) Uani 1 1 d . . .
H39 H 0.3543 0.4601 0.4935 0.049 Uiso 1 1 calc R . .
C40 C 0.3169(10) 0.5848(8) 0.4266(4) 0.037(3) Uani 1 1 d . . .
H40 H 0.3751 0.6083 0.4412 0.045 Uiso 1 1 calc R . .
C41 C 0.2437(9) 0.6387(7) 0.3738(4) 0.035(3) Uani 1 1 d . . .
H41 H 0.2528 0.6986 0.3522 0.042 Uiso 1 1 calc R . .
C42 C 0.1593(10) 0.6056(7) 0.3533(4) 0.032(2) Uani 1 1 d . . .
H42 H 0.1098 0.6435 0.3174 0.038 Uiso 1 1 calc R . .
B1 B 0.2865(9) 0.8293(8) 0.1753(5) 0.024(2) Uiso 1 1 d . . .
B2 B 0.4488(10) 0.7406(8) 0.1916(5) 0.027(3) Uiso 1 1 d . . .
B3 B 0.3893(10) 0.8525(8) 0.2233(5) 0.026(3) Uiso 1 1 d . . .
B4 B 0.2833(11) 0.9548(8) 0.1702(5) 0.033(3) Uiso 1 1 d . . .
B5 B 0.2759(10) 0.9078(8) 0.1044(5) 0.031(3) Uiso 1 1 d . . .
B6 B 0.3795(10) 0.7765(8) 0.1170(5) 0.032(3) Uiso 1 1 d . . .
B7 B 0.5354(12) 0.7647(9) 0.1288(6) 0.040(3) Uiso 1 1 d . . .
H7 H 0.6197 0.7021 0.1151 0.049 Uiso 1 1 calc R . .
B8 B 0.5432(11) 0.8113(8) 0.1945(5) 0.032(3) Uiso 1 1 d . . .
H8A H 0.6322 0.7796 0.2239 0.039 Uiso 1 1 calc R . .
B9 B 0.4417(10) 0.9449(9) 0.1812(5) 0.035(3) Uiso 1 1 d . . .
H9A H 0.4641 1.0007 0.2018 0.042 Uiso 1 1 calc R . .
B10 B 0.3728(11) 0.9792(10) 0.1075(6) 0.043(3) Uiso 1 1 d . . .
H10A H 0.3500 1.0578 0.0798 0.051 Uiso 1 1 calc R . .
B11 B 0.4306(12) 0.8672(10) 0.0744(6) 0.047(3) Uiso 1 1 d . . .
C1B C 0.5209(10) 0.8883(8) 0.1244(5) 0.041(3) Uiso 1 1 d . . .
H1B1 H 0.6017 0.9090 0.1062 0.049 Uiso 1 1 calc R . .
C1S C 0.5432(15) 0.3450(16) 0.3678(12) 0.163(12) Uani 1 1 d . . .
H1S H 0.4709 0.4136 0.3614 0.196 Uiso 1 1 calc R . .
C2S C 0.5281(10) 0.9959(8) 0.3545(5) 0.051(3) Uani 1 1 d . . .
H2S H 0.5347 0.9375 0.3353 0.062 Uiso 1 1 calc R . .
C3S C 0.0603(11) 0.9879(9) 0.3642(6) 0.062(4) Uani 1 1 d . . .
H3S H 0.1176 0.9994 0.3320 0.074 Uiso 1 1 calc R . .
C4S C -0.1797(7) 1.0211(6) 0.1704(4) 0.053(3) Uani 1 1 d . . .
H4S H -0.0857 1.0014 0.1688 0.064 Uiso 1 1 calc R . .
H6A H -0.1605 0.3891 0.2474 0.064 Uiso 1 1 d R . .
H5B H 0.1105 0.2563 0.3035 0.064 Uiso 1 1 d R . .
H6B H -0.0877 0.3545 0.3224 0.064 Uiso 1 1 d R . .
H5A H 0.0608 0.2833 0.2261 0.064 Uiso 1 1 d R . .
Br1A Br 0.4573(7) 0.8972(6) -0.0001(4) 0.034(3) Uiso 0.08 1 d PR . .

loop_
_atom_site_aniso_label
_atom_site_aniso_U_11
_atom_site_aniso_U_22
_atom_site_aniso_U_33
_atom_site_aniso_U_23
_atom_site_aniso_U_13
_atom_site_aniso_U_12
Ir1 0.0211(2) 0.0181(2) 0.0204(2) -0.00433(14) 0.00210(14) -0.00811(15)
Br1 0.0262(5) 0.0290(5) 0.0343(6) -0.0028(4) 0.0012(4) -0.0148(4)
Br2 0.0353(6) 0.0214(5) 0.0471(7) -0.0009(4) -0.0042(5) -0.0080(4)
Br3 0.0397(6) 0.0337(6) 0.0343(6) -0.0063(4) -0.0055(5) -0.0154(5)
Br4 0.0364(6) 0.0224(6) 0.0700(8) -0.0056(5) -0.0086(5) -0.0050(5)
Br5 0.0472(7) 0.0489(7) 0.0434(7) 0.0171(5) -0.0213(5) -0.0297(5)
Br6 0.0529(7) 0.0553(7) 0.0422(7) -0.0236(5) 0.0095(6) -0.0304(6)
Cl1 0.137(4) 0.123(4) 0.131(5) -0.013(3) -0.019(4) -0.044(3)
Cl2 0.163(5) 0.246(7) 0.150(5) -0.083(5) 0.024(4) -0.164(5)
Cl3 0.092(3) 0.079(3) 0.160(4) -0.043(3) 0.022(3) -0.048(2)
Cl4 0.071(2) 0.094(3) 0.134(4) -0.030(3) 0.042(3) -0.044(2)
Cl5 0.121(3) 0.059(2) 0.077(3) -0.0225(19) -0.024(2) 0.002(2)
Cl6 0.069(2) 0.059(2) 0.075(3) -0.0180(17) 0.0210(19) -0.0031(17)
Cl7 0.073(2) 0.075(2) 0.072(3) -0.0356(19) -0.0007(19) -0.0154(18)
Cl8 0.079(2) 0.068(2) 0.071(3) -0.0054(18) -0.0005(19) -0.0372(18)
Cl9 0.090(3) 0.057(3) 0.175(5) -0.032(3) -0.022(3) -0.012(2)
Cl10 0.166(4) 0.052(2) 0.066(3) -0.0181(18) 0.016(3) -0.042(2)
Cl11 0.119(3) 0.068(2) 0.066(3) -0.0184(19) 0.004(2) -0.025(2)
Cl12 0.0452(17) 0.0476(19) 0.101(3) -0.0067(17) -0.0007(17) -0.0232(14)
P1 0.0221(12) 0.0224(13) 0.0212(14) -0.0048(10) 0.0039(10) -0.0121(10)
P2 0.0236(12) 0.0211(13) 0.0203(14) -0.0044(10) 0.0034(10) -0.0091(10)
C1 0.035(6) 0.016(5) 0.046(7) 0.008(4) 0.008(5) -0.004(4)
C2 0.035(6) 0.015(5) 0.024(6) -0.006(4) -0.001(4) -0.002(4)
C3 0.026(5) 0.046(6) 0.032(6) -0.014(5) 0.007(4) -0.025(5)
C4 0.022(5) 0.040(6) 0.044(7) -0.012(5) -0.002(5) -0.011(5)
C5 0.039(6) 0.013(5) 0.037(6) -0.006(4) 0.010(5) -0.011(4)
C6 0.034(6) 0.018(5) 0.034(6) -0.002(4) 0.000(5) -0.018(4)
C7 0.021(5) 0.028(5) 0.024(5) -0.012(4) 0.000(4) -0.016(4)
C8 0.031(5) 0.032(6) 0.027(6) -0.007(4) 0.011(4) -0.016(5)
C9 0.024(5) 0.033(6) 0.056(8) -0.022(5) 0.005(5) -0.011(5)
C10 0.028(6) 0.052(8) 0.053(8) -0.025(6) 0.010(5) -0.018(5)
C11 0.042(6) 0.057(8) 0.039(7) -0.008(5) 0.013(5) -0.037(6)
C12 0.032(6) 0.036(6) 0.022(6) -0.007(4) -0.001(4) -0.017(5)
C13 0.028(5) 0.026(5) 0.020(5) -0.010(4) 0.009(4) -0.010(4)
C14 0.039(6) 0.024(5) 0.024(6) -0.002(4) 0.002(4) -0.018(4)
C15 0.052(7) 0.031(6) 0.027(6) -0.008(4) 0.003(5) -0.021(5)
C16 0.047(6) 0.031(6) 0.025(6) 0.000(4) 0.004(5) -0.016(5)
C17 0.028(5) 0.034(6) 0.022(6) 0.007(4) -0.003(4) -0.011(5)
C18 0.030(5) 0.031(6) 0.023(6) -0.005(4) 0.006(4) -0.016(4)
C19 0.031(5) 0.028(5) 0.016(5) -0.001(4) 0.004(4) -0.021(4)
C20 0.030(5) 0.021(5) 0.030(6) -0.003(4) 0.007(4) -0.008(4)
C21 0.064(8) 0.048(7) 0.035(7) -0.019(5) 0.014(6) -0.033(6)
C22 0.058(8) 0.053(7) 0.043(7) -0.012(6) -0.005(6) -0.037(6)
C23 0.031(6) 0.051(7) 0.045(7) -0.016(5) 0.000(5) -0.015(5)
C24 0.030(5) 0.033(6) 0.020(5) -0.006(4) 0.003(4) -0.017(4)
C25 0.029(5) 0.021(5) 0.017(5) 0.001(4) 0.005(4) -0.005(4)
C26 0.026(5) 0.028(5) 0.022(5) -0.010(4) 0.000(4) -0.008(4)
C27 0.026(5) 0.038(6) 0.025(6) -0.002(5) 0.006(4) -0.011(5)
C28 0.036(6) 0.039(6) 0.017(6) -0.009(4) 0.008(5) 0.001(5)
C29 0.044(6) 0.030(6) 0.022(6) -0.011(4) -0.005(5) -0.008(5)
C30 0.032(6) 0.025(6) 0.031(6) -0.004(4) 0.001(4) -0.008(4)
C31 0.025(5) 0.021(5) 0.020(5) -0.003(4) -0.001(4) -0.007(4)
C32 0.029(5) 0.031(6) 0.024(6) -0.012(4) 0.002(4) -0.012(4)
C33 0.042(6) 0.035(6) 0.035(7) -0.010(5) 0.017(5) -0.022(5)
C34 0.050(6) 0.025(6) 0.023(6) 0.000(4) 0.005(5) -0.012(5)
C35 0.033(6) 0.021(6) 0.044(7) 0.000(5) 0.003(5) -0.001(4)
C36 0.026(5) 0.033(6) 0.028(6) -0.002(4) 0.006(4) -0.010(4)
C37 0.026(5) 0.025(5) 0.019(5) -0.009(4) 0.005(4) -0.011(4)
C38 0.026(5) 0.030(6) 0.029(6) 0.001(4) 0.004(4) -0.012(4)
C39 0.049(7) 0.049(7) 0.033(7) -0.010(5) 0.000(5) -0.025(5)
C40 0.048(7) 0.056(7) 0.024(6) -0.011(5) 0.002(5) -0.036(6)
C41 0.051(7) 0.036(6) 0.026(6) -0.007(5) 0.012(5) -0.026(5)
C42 0.049(6) 0.030(6) 0.022(6) -0.008(4) 0.005(5) -0.020(5)
C1S 0.068(11) 0.21(2) 0.32(3) -0.22(2) 0.097(16) -0.098(13)
C2S 0.049(7) 0.044(7) 0.067(9) -0.025(6) 0.004(6) -0.017(5)
C3S 0.045(7) 0.060(8) 0.064(9) 0.001(6) 0.013(6) -0.009(6)
C4S 0.037(6) 0.034(7) 0.086(10) -0.013(6) 0.002(6) -0.010(5)

loop_
_geom_bond_atom_site_label_1
_geom_bond_atom_site_label_2
_geom_bond_distance
_geom_bond_site_symmetry_2
_geom_bond_publ_flag
Ir1 C2 2.220(8) . ?
Ir1 C1 2.221(8) . ?
Ir1 C5 2.254(8) . ?
Ir1 C6 2.256(8) . ?
Ir1 C4 2.268(9) . ?
Ir1 C3 2.273(9) . ?
Ir1 P2 2.370(2) . ?
Ir1 P1 2.379(2) . ?
Br1 B1 1.943(11) . ?
Br2 B2 1.949(10) . ?
Br3 B3 1.956(11) . ?
Br4 B4 1.960(11) . ?
Br5 B5 1.946(11) . ?
Br6 B6 1.970(12) . ?
Cl1 C1S 1.459(19) . ?
Cl2 C1S 1.93(2) . ?
Cl3 C1S 2.01(2) . ?
Cl4 C2S 1.725(12) . ?
Cl5 C2S 1.720(11) . ?
Cl6 C2S 1.762(12) . ?
Cl7 C3S 1.748(14) . ?
Cl8 C3S 1.750(12) . ?
Cl9 C3S 1.744(11) . ?
Cl10 C4S 1.730(9) . ?
Cl11 C4S 1.758(9) . ?
Cl12 C4S 1.750(8) . ?
P1 C7 1.821(9) . ?
P1 C19 1.830(9) . ?
P1 C13 1.833(9) . ?
P2 C25 1.821(8) . ?
P2 C37 1.828(10) . ?
P2 C31 1.845(9) . ?
C1 C2 1.381(13) . ?
C3 C4 1.375(12) . ?
C5 C6 1.385(12) . ?
C7 C12 1.393(12) . ?
C7 C8 1.398(12) . ?
C8 C9 1.396(12) . ?
C9 C10 1.371(14) . ?
C10 C11 1.377(13) . ?
C11 C12 1.397(13) . ?
C13 C18 1.390(12) . ?
C13 C14 1.393(13) . ?
C14 C15 1.400(12) . ?
C15 C16 1.390(13) . ?
C16 C17 1.346(13) . ?
C17 C18 1.372(12) . ?
C19 C20 1.393(12) . ?
C19 C24 1.408(12) . ?
C20 C21 1.394(14) . ?
C21 C22 1.352(14) . ?
C22 C23 1.426(14) . ?
C23 C24 1.350(13) . ?
C25 C30 1.388(13) . ?
C25 C26 1.407(12) . ?
C26 C27 1.401(12) . ?
C27 C28 1.389(13) . ?
C28 C29 1.360(14) . ?
C29 C30 1.398(12) . ?
C31 C32 1.379(12) . ?
C31 C36 1.392(12) . ?
C32 C33 1.375(12) . ?
C33 C34 1.380(12) . ?
C34 C35 1.369(12) . ?
C35 C36 1.359(12) . ?
C37 C38 1.388(12) . ?
C37 C42 1.392(12) . ?
C38 C39 1.409(14) . ?
C39 C40 1.378(13) . ?
C40 C41 1.396(13) . ?
C41 C42 1.362(14) . ?
B1 B5 1.759(15) . ?
B1 B6 1.771(15) . ?
B1 B4 1.780(15) . ?
B1 B3 1.797(15) . ?
B1 B2 1.797(14) . ?
B2 B8 1.762(16) . ?
B2 B7 1.767(16) . ?
B2 B3 1.780(15) . ?
B2 B6 1.790(16) . ?
B3 B4 1.767(15) . ?
B3 B8 1.770(15) . ?
B3 B9 1.774(16) . ?
B4 B5 1.777(16) . ?
B4 B9 1.782(16) . ?
B4 B10 1.788(17) . ?
B5 B6 1.772(15) . ?
B5 B11 1.790(17) . ?
B5 B10 1.795(17) . ?
B6 B7 1.746(17) . ?
B6 B11 1.750(17) . ?
B7 C1B 1.712(16) . ?
B7 B8 1.775(17) . ?
B7 B11 1.778(17) . ?
B8 C1B 1.723(15) . ?
B8 B9 1.794(15) . ?
B9 C1B 1.707(15) . ?
B9 B10 1.772(17) . ?
B10 C1B 1.689(15) . ?
B10 B11 1.798(18) . ?
B11 C1B 1.707(17) . ?
B11 Br1A 1.713(16) . ?
